data_7049157
loop_
_publ_author_name
'Bae, Dae Young'
'Park, Gyeong Su'
'Ko, Nakeun'
'Son, Kyung-sun'
'Lee, Eunsung'

_publ_section_title
;
 First-row early transition metal complexes with a highly sterically
 demanding triisopropylphenyl amino triphenolate ligand: synthesis and
 applications
;
_journal_name_full 'Dalton Transactions'
_journal_paper_doi 10.1039/C9DT00456D
_journal_year 2019
_chemical_formula_moiety 'C66 H87 N O3, C4 H8 O'
_chemical_formula_sum 'C70 H95 N O4'
_chemical_formula_weight 1014.46
_space_group_crystal_system monoclinic
_space_group_IT_number 14
_space_group_name_Hall '-P 2ybc'
_space_group_name_H-M_alt 'P 1 21/c 1'
_symmetry_space_group_name_Hall '-P 2ybc'
_symmetry_space_group_name_H-M 'P 1 21/c 1'
_atom_sites_solution_hydrogens mixed
_atom_sites_solution_primary dual
_audit_creation_date 2018-11-29
_audit_creation_method
;
Olex2 1.2
(compiled 2018.05.29 svn.r3508 for OlexSys, GUI svn.r5506)
;
_audit_update_record
;
2019-01-29 deposited with the CCDC.    2019-02-26 downloaded from the CCDC.
;
_cell_angle_alpha 90
_cell_angle_beta 93.81(3)
_cell_angle_gamma 90
_cell_formula_units_Z 4
_cell_length_a 22.089(4)
_cell_length_b 9.862(2)
_cell_length_c 27.858(6)
_cell_measurement_reflns_used 37868
_cell_measurement_temperature 100
_cell_measurement_theta_max 24.713
_cell_measurement_theta_min 1.465
_cell_volume 6055(2)
_computing_cell_refinement HKL3000
_computing_data_collection 'PAL ADSC Quantum-210 ADX Program'
_computing_data_reduction HKL3000
_computing_molecular_graphics 'Olex2 (Dolomanov et al., 2009)'
_computing_publication_material 'Olex2 (Dolomanov et al., 2009)'
_computing_structure_refinement 'ShelXL (Sheldrick, 2015)'
_computing_structure_solution 'ShelXT (Sheldrick, 2015)'
_diffrn_ambient_temperature 100
_diffrn_measured_fraction_theta_full 0.994
_diffrn_measured_fraction_theta_max 0.994
_diffrn_measurement_device_type 'ADSC Q210 CCD area detector'
_diffrn_measurement_method 'omega scan'
_diffrn_radiation_monochromator 'Si(111) double crystal monochromator'
_diffrn_radiation_type synchrotron
_diffrn_radiation_wavelength 0.70000
_diffrn_reflns_av_R_equivalents 0.0627
_diffrn_reflns_av_unetI/netI 0.0640
_diffrn_reflns_Laue_measured_fraction_full 0.994
_diffrn_reflns_Laue_measured_fraction_max 0.994
_diffrn_reflns_limit_h_max 25
_diffrn_reflns_limit_h_min -25
_diffrn_reflns_limit_k_max 11
_diffrn_reflns_limit_k_min -11
_diffrn_reflns_limit_l_max 32
_diffrn_reflns_limit_l_min -32
_diffrn_reflns_number 37868
_diffrn_reflns_point_group_measured_fraction_full 0.994
_diffrn_reflns_point_group_measured_fraction_max 0.994
_diffrn_reflns_theta_full 24.713
_diffrn_reflns_theta_max 24.713
_diffrn_reflns_theta_min 1.465
_diffrn_source 'PLSII 2D bending magnet'
_exptl_absorpt_coefficient_mu 0.067
_exptl_absorpt_correction_type none
_exptl_crystal_colour 'clear colourless'
_exptl_crystal_colour_lustre clear
_exptl_crystal_colour_primary colourless
_exptl_crystal_density_diffrn 1.113
_exptl_crystal_description plate
_exptl_crystal_F_000 2216
_exptl_crystal_size_max 0.08
_exptl_crystal_size_mid 0.05
_exptl_crystal_size_min 0.02
_refine_diff_density_max 0.412
_refine_diff_density_min -0.372
_refine_diff_density_rms 0.050
_refine_ls_extinction_method none
_refine_ls_goodness_of_fit_ref 0.792
_refine_ls_hydrogen_treatment mixed
_refine_ls_matrix_type full
_refine_ls_number_parameters 700
_refine_ls_number_reflns 10276
_refine_ls_number_restraints 0
_refine_ls_restrained_S_all 0.792
_refine_ls_R_factor_all 0.0945
_refine_ls_R_factor_gt 0.0621
_refine_ls_shift/su_max 0.000
_refine_ls_shift/su_mean 0.000
_refine_ls_structure_factor_coef Fsqd
_refine_ls_weighting_details 'w=1/[\s^2^(Fo^2^)+(0.2000P)^2^] where P=(Fo^2^+2Fc^2^)/3'
_refine_ls_weighting_scheme calc
_refine_ls_wR_factor_gt 0.1976
_refine_ls_wR_factor_ref 0.2247
_reflns_Friedel_coverage 0.000
_reflns_number_gt 6568
_reflns_number_total 10276
_reflns_threshold_expression 'I > 2\s(I)'
_cod_data_source_file c9dt00456d2.cif
_cod_data_source_block p21c
_cod_database_code 7049157
_shelx_shelxl_version_number 2016/4
_shelx_space_group_comment
;
The symmetry employed for this shelxl refinement is uniquely defined
by the following loop, which should always be used as a source of
symmetry information in preference to the above space-group names.
They are only intended as comments.
;
_shelx_estimated_absorpt_t_max 0.999
_shelx_estimated_absorpt_t_min 0.995
_olex2_refinement_description
;
1. Fixed Uiso
 At 1.2 times of:
  All C(H) groups, All C(H,H) groups
 At 1.5 times of:
  All C(H,H,H) groups, All O(H) groups
2.a Ternary CH refined with riding coordinates:
 C13(H13), C10(H10), C54(H54), C29(H29), C57(H57), C51(H51), C32(H32),
 C35(H35), C7(H7)
2.b Secondary CH2 refined with riding coordinates:
 C66(H66A,H66B), C22(H22A,H22B), C44(H44A,H44B), C70(H70A,H70B), C67(H67A,
 H67B), C68(H68A,H68B), C69(H69A,H69B)
2.c Aromatic/amide H refined with riding coordinates:
 C63(H63), C61(H61), C62(H62), C19(H19), C46(H46), C50(H50), C18(H18),
 C24(H24), C17(H17), C6(H6), C28(H28), C2(H2A), C41(H41), C43(H43), C42(H42)
2.d Idealised Me refined as rotating group:
 C31(H31A,H31B,H31C), C56(H56A,H56B,H56C), C14(H14A,H14B,H14C), C55(H55A,H55B,
 H55C), C15(H15A,H15B,H15C), C12(H12A,H12B,H12C), C58(H58A,H58B,H58C), C36(H36A,
 H36B,H36C), C30(H30A,H30B,H30C), C59(H59A,H59B,H59C), C8(H8A,H8B,H8C),
 C52(H52A,H52B,H52C), C9(H9A,H9B,H9C), C37(H37A,H37B,H37C), C53(H53A,H53B,H53C),
  C11(H11A,H11B,H11C), C34(H34A,H34B,H34C), C33(H33A,H33B,H33C)
2.e Idealised tetrahedral OH refined as rotating group:
 O3(H3), O2(H2)
;
_olex2_submission_special_instructions 'No special instructions were received'

loop_
_space_group_symop_operation_xyz
'x, y, z'
'-x, y+1/2, -z+1/2'
'-x, -y, -z'
'x, -y-1/2, z-1/2'

loop_
_atom_site_label
_atom_site_type_symbol
_atom_site_fract_x
_atom_site_fract_y
_atom_site_fract_z
_atom_site_U_iso_or_equiv
_atom_site_adp_type
_atom_site_occupancy
_atom_site_site_symmetry_order
_atom_site_calc_flag
_atom_site_refinement_flags_posn
O1 O 0.83998(9) 0.33475(18) 0.21819(7) 0.0337(5) Uani 1 1 d .
O3 O 0.68039(8) 0.28682(18) 0.37270(7) 0.0343(4) Uani 1 1 d .
H3 H 0.716403 0.259223 0.373231 0.051 Uiso 1 1 calc GR
O2 O 0.79576(9) 0.23330(18) 0.44059(7) 0.0387(5) Uani 1 1 d .
H2 H 0.792407 0.274690 0.466636 0.058 Uiso 1 1 calc GR
N1 N 0.77604(9) 0.14614(19) 0.34027(7) 0.0279(5) Uani 1 1 d .
O4 O 0.76197(13) 0.4707(3) 0.48507(9) 0.0694(7) Uani 1 1 d .
C64 C 0.66758(11) 0.1019(2) 0.31672(9) 0.0289(6) Uani 1 1 d .
C21 C 0.84430(11) 0.4069(3) 0.26030(9) 0.0287(6) Uani 1 1 d .
C65 C 0.64656(11) 0.2218(2) 0.33706(9) 0.0289(6) Uani 1 1 d .
C20 C 0.81940(11) 0.3471(2) 0.30015(9) 0.0287(6) Uani 1 1 d .
C60 C 0.59103(12) 0.2800(2) 0.32093(10) 0.0300(6) Uani 1 1 d .
C39 C 0.81389(12) 0.1042(3) 0.44991(10) 0.0324(6) Uani 1 1 d .
C63 C 0.63093(12) 0.0395(2) 0.28043(10) 0.0319(6) Uani 1 1 d .
H63 H 0.644399 -0.041986 0.266417 0.038 Uiso 1 1 calc R
C4 C 0.89824(12) 0.5950(2) 0.21902(9) 0.0305(6) Uani 1 1 d .
C66 C 0.72798(11) 0.0415(2) 0.33377(10) 0.0305(6) Uani 1 1 d .
H66A H 0.723818 -0.005799 0.364718 0.037 Uiso 1 1 calc R
H66B H 0.740083 -0.026329 0.310044 0.037 Uiso 1 1 calc R
C16 C 0.87155(11) 0.5349(2) 0.26304(9) 0.0297(6) Uani 1 1 d .
C48 C 0.56916(11) 0.4114(2) 0.34113(10) 0.0307(6) Uani 1 1 d .
C61 C 0.55604(12) 0.2129(3) 0.28462(10) 0.0330(6) Uani 1 1 d .
H61 H 0.517980 0.250211 0.273542 0.040 Uiso 1 1 calc R
C22 C 0.78746(12) 0.2120(2) 0.29422(9) 0.0307(6) Uani 1 1 d .
H22A H 0.748233 0.225665 0.275518 0.037 Uiso 1 1 calc R
H22B H 0.812419 0.150727 0.275475 0.037 Uiso 1 1 calc R
C62 C 0.57538(12) 0.0936(3) 0.26437(10) 0.0336(6) Uani 1 1 d .
H62 H 0.550866 0.049459 0.239783 0.040 Uiso 1 1 calc R
C38 C 0.81460(12) 0.0484(3) 0.49583(10) 0.0352(6) Uani 1 1 d .
C45 C 0.52100(12) 0.6580(3) 0.37259(10) 0.0357(6) Uani 1 1 d .
C5 C 0.86101(12) 0.6640(2) 0.18432(10) 0.0320(6) Uani 1 1 d .
C19 C 0.82357(12) 0.4181(3) 0.34334(10) 0.0334(6) Uani 1 1 d .
H19 H 0.807761 0.378682 0.371005 0.040 Uiso 1 1 calc R
C3 C 0.96095(12) 0.5833(3) 0.21343(10) 0.0349(6) Uani 1 1 d .
C47 C 0.59369(12) 0.5346(3) 0.32704(10) 0.0322(6) Uani 1 1 d .
C40 C 0.83124(12) 0.0281(3) 0.41065(10) 0.0331(6) Uani 1 1 d .
C23 C 0.74365(13) 0.2470(3) 0.61743(10) 0.0369(7) Uani 1 1 d .
C13 C 0.79332(12) 0.6822(3) 0.19003(10) 0.0342(6) Uani 1 1 d .
H13 H 0.780842 0.611351 0.213070 0.041 Uiso 1 1 calc R
C46 C 0.56907(13) 0.6552(3) 0.34276(10) 0.0364(7) Uani 1 1 d .
H46 H 0.585659 0.738626 0.332772 0.044 Uiso 1 1 calc R
C27 C 0.82908(13) 0.1969(3) 0.56964(10) 0.0365(6) Uani 1 1 d .
C49 C 0.52187(12) 0.4116(3) 0.37251(10) 0.0357(6) Uani 1 1 d .
C44 C 0.83285(12) 0.0880(3) 0.36122(10) 0.0326(6) Uani 1 1 d .
H44A H 0.864192 0.159937 0.362372 0.039 Uiso 1 1 calc R
H44B H 0.845985 0.016447 0.339275 0.039 Uiso 1 1 calc R
C10 C 1.00196(13) 0.5056(3) 0.24952(11) 0.0390(7) Uani 1 1 d .
H10 H 0.975553 0.441790 0.266599 0.047 Uiso 1 1 calc R
C54 C 0.64482(13) 0.5424(3) 0.29272(10) 0.0374(7) Uani 1 1 d .
H54 H 0.660754 0.448687 0.288094 0.045 Uiso 1 1 calc R
C50 C 0.49914(13) 0.5351(3) 0.38753(10) 0.0372(7) Uani 1 1 d .
H50 H 0.467360 0.534677 0.408896 0.045 Uiso 1 1 calc R
C18 C 0.85032(13) 0.5453(3) 0.34692(10) 0.0364(6) Uani 1 1 d .
H18 H 0.852569 0.592537 0.376700 0.044 Uiso 1 1 calc R
C24 C 0.70644(13) 0.1802(3) 0.58362(10) 0.0388(7) Uani 1 1 d .
H24 H 0.664230 0.175794 0.588110 0.047 Uiso 1 1 calc R
C26 C 0.79075(13) 0.1248(3) 0.53689(10) 0.0356(6) Uani 1 1 d .
C17 C 0.87367(12) 0.6028(3) 0.30683(10) 0.0343(6) Uani 1 1 d .
H17 H 0.891513 0.690387 0.309266 0.041 Uiso 1 1 calc R
C6 C 0.88671(13) 0.7215(3) 0.14475(11) 0.0378(7) Uani 1 1 d .
H6 H 0.861274 0.768652 0.121522 0.045 Uiso 1 1 calc R
C29 C 0.71746(13) 0.3098(3) 0.66164(10) 0.0394(7) Uani 1 1 d .
H29 H 0.751818 0.348044 0.682587 0.047 Uiso 1 1 calc R
C28 C 0.80493(13) 0.2559(3) 0.60973(10) 0.0361(6) Uani 1 1 d .
H28 H 0.831155 0.303283 0.632344 0.043 Uiso 1 1 calc R
C2 C 0.98429(13) 0.6442(3) 0.17312(11) 0.0401(7) Uani 1 1 d .
H2A H 1.026677 0.638923 0.169436 0.048 Uiso 1 1 calc R
C25 C 0.72786(13) 0.1190(3) 0.54332(10) 0.0392(7) Uani 1 1 d .
C41 C 0.85062(14) -0.1050(3) 0.41900(11) 0.0425(7) Uani 1 1 d .
H41 H 0.862220 -0.158417 0.392764 0.051 Uiso 1 1 calc R
C1 C 0.94771(13) 0.7121(3) 0.13827(11) 0.0409(7) Uani 1 1 d .
C57 C 0.49384(13) 0.2829(3) 0.39061(12) 0.0442(8) Uani 1 1 d .
H57 H 0.518727 0.204596 0.380427 0.053 Uiso 1 1 calc R
C51 C 0.49387(13) 0.7903(3) 0.38849(11) 0.0407(7) Uani 1 1 d .
H51 H 0.454647 0.768028 0.402666 0.049 Uiso 1 1 calc R
C43 C 0.83500(14) -0.0844(3) 0.50230(11) 0.0456(7) Uani 1 1 d .
H43 H 0.836301 -0.123299 0.533550 0.055 Uiso 1 1 calc R
C31 C 0.68676(13) 0.1988(3) 0.69020(11) 0.0422(7) Uani 1 1 d .
H31A H 0.656283 0.152045 0.669064 0.063 Uiso 1 1 calc GR
H31B H 0.667073 0.240197 0.717103 0.063 Uiso 1 1 calc GR
H31C H 0.717358 0.133563 0.702657 0.063 Uiso 1 1 calc GR
C32 C 0.68432(14) 0.0455(3) 0.50813(11) 0.0460(8) Uani 1 1 d .
H32 H 0.708086 0.006998 0.481999 0.055 Uiso 1 1 calc R
C56 C 0.62070(14) 0.5963(3) 0.24421(11) 0.0465(8) Uani 1 1 d .
H56A H 0.587995 0.537318 0.230991 0.070 Uiso 1 1 calc GR
H56B H 0.653512 0.598139 0.222211 0.070 Uiso 1 1 calc GR
H56C H 0.604991 0.688319 0.248065 0.070 Uiso 1 1 calc GR
C14 C 0.78164(14) 0.8193(3) 0.21233(12) 0.0479(8) Uani 1 1 d .
H14A H 0.803883 0.825439 0.243887 0.072 Uiso 1 1 calc GR
H14B H 0.738108 0.829855 0.216137 0.072 Uiso 1 1 calc GR
H14C H 0.795403 0.891279 0.191365 0.072 Uiso 1 1 calc GR
C55 C 0.69706(13) 0.6315(3) 0.31300(12) 0.0471(8) Uani 1 1 d .
H55A H 0.682498 0.724498 0.316849 0.071 Uiso 1 1 calc GR
H55B H 0.729689 0.631113 0.290822 0.071 Uiso 1 1 calc GR
H55C H 0.712487 0.596094 0.344331 0.071 Uiso 1 1 calc GR
C35 C 0.89621(13) 0.2130(3) 0.56242(11) 0.0450(7) Uani 1 1 d .
H35 H 0.906057 0.153004 0.535063 0.054 Uiso 1 1 calc R
C42 C 0.85331(15) -0.1607(3) 0.46454(12) 0.0499(8) Uani 1 1 d .
H42 H 0.867648 -0.250640 0.469748 0.060 Uiso 1 1 calc R
C15 C 0.75465(14) 0.6626(3) 0.14315(11) 0.0473(8) Uani 1 1 d .
H15A H 0.763426 0.735125 0.120591 0.071 Uiso 1 1 calc GR
H15B H 0.711611 0.665419 0.149648 0.071 Uiso 1 1 calc GR
H15C H 0.764071 0.574627 0.129082 0.071 Uiso 1 1 calc GR
C7 C 0.97447(14) 0.7708(3) 0.09305(12) 0.0484(8) Uani 1 1 d .
H7 H 0.940638 0.816698 0.073696 0.058 Uiso 1 1 calc R
C12 C 1.04871(14) 0.4201(3) 0.22580(12) 0.0465(8) Uani 1 1 d .
H12A H 1.028465 0.365302 0.200126 0.070 Uiso 1 1 calc GR
H12B H 1.069140 0.360158 0.249822 0.070 Uiso 1 1 calc GR
H12C H 1.078690 0.479472 0.212130 0.070 Uiso 1 1 calc GR
C58 C 0.42998(14) 0.2648(3) 0.36845(12) 0.0478(8) Uani 1 1 d .
H58A H 0.404491 0.339707 0.378391 0.072 Uiso 1 1 calc GR
H58B H 0.413446 0.178677 0.379284 0.072 Uiso 1 1 calc GR
H58C H 0.430627 0.264234 0.333308 0.072 Uiso 1 1 calc GR
C36 C 0.93555(14) 0.1687(4) 0.60643(12) 0.0525(8) Uani 1 1 d .
H36A H 0.928325 0.228795 0.633482 0.079 Uiso 1 1 calc GR
H36B H 0.978385 0.173468 0.599408 0.079 Uiso 1 1 calc GR
H36C H 0.925317 0.075343 0.614793 0.079 Uiso 1 1 calc GR
C30 C 0.67386(15) 0.4237(3) 0.64821(12) 0.0503(8) Uani 1 1 d .
H30A H 0.694386 0.492148 0.629642 0.075 Uiso 1 1 calc GR
H30B H 0.659995 0.465132 0.677510 0.075 Uiso 1 1 calc GR
H30C H 0.638897 0.387648 0.628763 0.075 Uiso 1 1 calc GR
C59 C 0.49387(15) 0.2806(3) 0.44563(12) 0.0553(9) Uani 1 1 d .
H59A H 0.534236 0.305399 0.459609 0.083 Uiso 1 1 calc GR
H59B H 0.483511 0.189303 0.456331 0.083 Uiso 1 1 calc GR
H59C H 0.463881 0.345515 0.456136 0.083 Uiso 1 1 calc GR
C8 C 0.99862(17) 0.6600(4) 0.06197(12) 0.0601(10) Uani 1 1 d .
H8A H 1.032282 0.613459 0.079767 0.090 Uiso 1 1 calc GR
H8B H 1.013018 0.699978 0.032603 0.090 Uiso 1 1 calc GR
H8C H 0.966200 0.594806 0.053412 0.090 Uiso 1 1 calc GR
C52 C 0.47989(17) 0.8857(3) 0.34798(13) 0.0570(9) Uani 1 1 d .
H52A H 0.517816 0.917863 0.335582 0.085 Uiso 1 1 calc GR
H52B H 0.456999 0.963114 0.359362 0.085 Uiso 1 1 calc GR
H52C H 0.455625 0.839037 0.322283 0.085 Uiso 1 1 calc GR
C9 C 1.02148(16) 0.8749(4) 0.10526(13) 0.0607(9) Uani 1 1 d .
H9A H 1.002813 0.952986 0.120224 0.091 Uiso 1 1 calc GR
H9B H 1.039807 0.904038 0.075881 0.091 Uiso 1 1 calc GR
H9C H 1.052895 0.836301 0.127735 0.091 Uiso 1 1 calc GR
C70 C 0.72920(18) 0.5414(4) 0.44758(13) 0.0635(10) Uani 1 1 d .
H70A H 0.727232 0.487341 0.417578 0.076 Uiso 1 1 calc R
H70B H 0.749031 0.629170 0.441405 0.076 Uiso 1 1 calc R
C37 C 0.90991(17) 0.3594(4) 0.54819(15) 0.0710(11) Uani 1 1 d .
H37A H 0.884711 0.383815 0.519190 0.107 Uiso 1 1 calc GR
H37B H 0.952849 0.367444 0.541768 0.107 Uiso 1 1 calc GR
H37C H 0.900928 0.420615 0.574504 0.107 Uiso 1 1 calc GR
C53 C 0.5342(2) 0.8552(4) 0.42737(15) 0.0764(12) Uani 1 1 d .
H53A H 0.543211 0.789659 0.453316 0.115 Uiso 1 1 calc GR
H53B H 0.513611 0.934134 0.440105 0.115 Uiso 1 1 calc GR
H53C H 0.572089 0.884127 0.414099 0.115 Uiso 1 1 calc GR
C11 C 1.03282(18) 0.5962(4) 0.28730(15) 0.0700(11) Uani 1 1 d .
H11A H 1.060291 0.658558 0.272056 0.105 Uiso 1 1 calc GR
H11B H 1.056059 0.540603 0.311142 0.105 Uiso 1 1 calc GR
H11C H 1.002171 0.648418 0.303238 0.105 Uiso 1 1 calc GR
C34 C 0.6531(2) -0.0711(4) 0.53238(15) 0.0782(13) Uani 1 1 d .
H34A H 0.683769 -0.134048 0.546365 0.117 Uiso 1 1 calc GR
H34B H 0.626397 -0.119024 0.508534 0.117 Uiso 1 1 calc GR
H34C H 0.629057 -0.035397 0.557860 0.117 Uiso 1 1 calc GR
C33 C 0.63652(19) 0.1425(4) 0.48507(15) 0.0717(11) Uani 1 1 d .
H33A H 0.612839 0.181772 0.510150 0.108 Uiso 1 1 calc GR
H33B H 0.609442 0.092531 0.462067 0.108 Uiso 1 1 calc GR
H33C H 0.656752 0.215184 0.468272 0.108 Uiso 1 1 calc GR
C67 C 0.7415(2) 0.5255(4) 0.52755(14) 0.0762(12) Uani 1 1 d .
H67A H 0.760346 0.615043 0.534612 0.091 Uiso 1 1 calc R
H67B H 0.751056 0.464291 0.555189 0.091 Uiso 1 1 calc R
C68 C 0.6729(2) 0.5391(5) 0.51715(17) 0.0868(14) Uani 1 1 d .
H68A H 0.651854 0.454732 0.525745 0.104 Uiso 1 1 calc R
H68B H 0.656723 0.615507 0.535463 0.104 Uiso 1 1 calc R
C69 C 0.6650(2) 0.5648(6) 0.46449(17) 0.1059(18) Uani 1 1 d .
H69A H 0.651209 0.658805 0.457757 0.127 Uiso 1 1 calc R
H69B H 0.635507 0.500791 0.448658 0.127 Uiso 1 1 calc R
H1 H 0.859(2) 0.379(4) 0.1983(16) 0.086(14) Uiso 1 1 d .

loop_
_atom_site_aniso_label
_atom_site_aniso_U_11
_atom_site_aniso_U_22
_atom_site_aniso_U_33
_atom_site_aniso_U_23
_atom_site_aniso_U_13
_atom_site_aniso_U_12
O1 0.0371(11) 0.0416(10) 0.0241(10) -0.0046(8) 0.0149(9) -0.0073(8)
O3 0.0311(10) 0.0401(10) 0.0324(11) -0.0084(8) 0.0067(8) 0.0036(8)
O2 0.0484(12) 0.0442(11) 0.0252(10) -0.0007(8) 0.0136(9) 0.0079(9)
N1 0.0277(12) 0.0342(11) 0.0232(12) 0.0001(9) 0.0112(9) -0.0016(9)
O4 0.0878(19) 0.0761(16) 0.0452(15) -0.0042(12) 0.0102(13) 0.0248(14)
C64 0.0303(14) 0.0308(12) 0.0273(14) 0.0037(11) 0.0148(11) -0.0029(10)
C21 0.0239(13) 0.0398(14) 0.0233(14) -0.0055(11) 0.0096(11) -0.0004(10)
C65 0.0283(14) 0.0327(13) 0.0272(14) -0.0004(11) 0.0132(11) -0.0043(10)
C20 0.0237(13) 0.0367(13) 0.0268(14) -0.0005(11) 0.0088(11) -0.0001(10)
C60 0.0284(14) 0.0324(13) 0.0313(15) 0.0003(11) 0.0168(12) -0.0038(11)
C39 0.0267(14) 0.0411(14) 0.0302(15) -0.0004(12) 0.0094(12) -0.0023(11)
C63 0.0327(15) 0.0333(13) 0.0317(15) -0.0043(11) 0.0170(12) -0.0076(11)
C4 0.0279(14) 0.0341(13) 0.0313(15) -0.0044(11) 0.0141(12) -0.0048(11)
C66 0.0307(15) 0.0294(13) 0.0327(15) -0.0009(11) 0.0133(12) -0.0013(10)
C16 0.0245(14) 0.0376(14) 0.0282(15) 0.0009(11) 0.0102(11) -0.0021(10)
C48 0.0256(14) 0.0348(13) 0.0325(15) -0.0012(11) 0.0083(11) -0.0003(11)
C61 0.0247(14) 0.0382(14) 0.0374(16) 0.0017(12) 0.0107(12) -0.0028(11)
C22 0.0301(14) 0.0385(14) 0.0246(14) -0.0019(11) 0.0119(11) -0.0028(11)
C62 0.0296(15) 0.0405(14) 0.0320(15) -0.0035(12) 0.0118(12) -0.0085(11)
C38 0.0307(15) 0.0466(15) 0.0290(15) 0.0040(12) 0.0069(12) -0.0022(12)
C45 0.0324(15) 0.0406(15) 0.0351(16) -0.0022(12) 0.0106(13) 0.0041(11)
C5 0.0332(15) 0.0349(13) 0.0294(15) -0.0012(11) 0.0127(12) -0.0002(11)
C19 0.0361(16) 0.0408(14) 0.0250(14) -0.0001(11) 0.0146(12) -0.0025(11)
C3 0.0307(15) 0.0378(14) 0.0376(16) -0.0006(12) 0.0121(12) -0.0018(11)
C47 0.0280(14) 0.0373(14) 0.0322(15) 0.0005(11) 0.0099(12) 0.0005(11)
C40 0.0275(14) 0.0412(14) 0.0315(15) 0.0000(12) 0.0081(12) 0.0003(11)
C23 0.0387(16) 0.0428(15) 0.0298(16) 0.0077(12) 0.0075(13) 0.0011(12)
C13 0.0285(15) 0.0445(15) 0.0311(15) 0.0005(12) 0.0136(12) -0.0019(11)
C46 0.0364(16) 0.0364(14) 0.0379(16) 0.0013(12) 0.0137(13) -0.0020(12)
C27 0.0349(16) 0.0461(15) 0.0292(15) 0.0059(12) 0.0077(12) -0.0020(12)
C49 0.0307(15) 0.0371(14) 0.0407(17) 0.0020(12) 0.0130(13) 0.0048(11)
C44 0.0314(15) 0.0402(14) 0.0277(15) 0.0004(11) 0.0130(12) 0.0028(11)
C10 0.0307(15) 0.0470(16) 0.0404(17) 0.0019(13) 0.0112(13) -0.0009(12)
C54 0.0363(16) 0.0341(14) 0.0440(18) 0.0027(12) 0.0197(14) 0.0001(11)
C50 0.0320(15) 0.0429(15) 0.0387(17) 0.0021(12) 0.0182(13) 0.0040(12)
C18 0.0394(16) 0.0414(15) 0.0292(15) -0.0072(12) 0.0097(12) -0.0037(12)
C24 0.0334(16) 0.0515(16) 0.0327(16) 0.0055(13) 0.0108(13) -0.0001(13)
C26 0.0365(16) 0.0480(15) 0.0232(14) 0.0066(12) 0.0101(12) 0.0011(12)
C17 0.0326(15) 0.0360(14) 0.0358(16) -0.0030(12) 0.0120(12) -0.0054(11)
C6 0.0352(16) 0.0418(15) 0.0381(17) 0.0047(12) 0.0164(13) 0.0028(12)
C29 0.0402(17) 0.0470(15) 0.0324(16) 0.0011(13) 0.0120(13) -0.0001(13)
C28 0.0375(16) 0.0433(15) 0.0282(15) 0.0062(12) 0.0061(12) -0.0018(12)
C2 0.0291(15) 0.0444(15) 0.0492(19) 0.0033(13) 0.0209(14) 0.0004(12)
C25 0.0359(16) 0.0511(16) 0.0312(16) 0.0074(13) 0.0073(13) -0.0024(12)
C41 0.0457(18) 0.0444(16) 0.0384(18) -0.0043(13) 0.0095(14) 0.0021(13)
C1 0.0393(17) 0.0442(15) 0.0413(18) 0.0101(13) 0.0180(14) 0.0024(13)
C57 0.0403(17) 0.0365(14) 0.059(2) 0.0047(13) 0.0288(15) 0.0048(12)
C51 0.0386(16) 0.0399(15) 0.0452(18) -0.0064(13) 0.0150(14) 0.0035(12)
C43 0.0477(18) 0.0591(18) 0.0306(17) 0.0081(14) 0.0067(14) 0.0010(15)
C31 0.0381(17) 0.0533(17) 0.0369(17) -0.0005(13) 0.0163(14) 0.0034(13)
C32 0.0357(17) 0.069(2) 0.0340(17) -0.0031(15) 0.0088(13) -0.0069(14)
C56 0.0440(18) 0.0601(18) 0.0373(18) -0.0070(14) 0.0167(14) -0.0047(14)
C14 0.0334(17) 0.0572(18) 0.055(2) -0.0074(15) 0.0166(15) 0.0054(13)
C55 0.0326(16) 0.0635(19) 0.0467(19) 0.0068(15) 0.0140(14) -0.0044(14)
C35 0.0368(17) 0.0664(19) 0.0327(17) -0.0052(14) 0.0093(13) -0.0076(14)
C42 0.062(2) 0.0431(17) 0.045(2) 0.0080(14) 0.0053(16) 0.0059(14)
C15 0.0365(17) 0.070(2) 0.0362(18) 0.0041(15) 0.0088(14) -0.0055(14)
C7 0.0412(18) 0.0587(18) 0.048(2) 0.0177(15) 0.0212(15) 0.0060(14)
C12 0.0379(17) 0.0514(17) 0.052(2) 0.0084(15) 0.0150(15) 0.0080(13)
C58 0.0487(19) 0.0483(17) 0.049(2) -0.0016(14) 0.0217(16) -0.0081(14)
C36 0.0379(18) 0.076(2) 0.045(2) -0.0070(16) 0.0061(15) 0.0001(15)
C30 0.057(2) 0.0527(18) 0.0421(19) 0.0000(14) 0.0072(16) 0.0106(15)
C59 0.046(2) 0.065(2) 0.057(2) 0.0186(17) 0.0173(17) -0.0001(16)
C8 0.055(2) 0.081(2) 0.047(2) 0.0173(18) 0.0296(17) 0.0057(18)
C52 0.067(2) 0.0496(18) 0.056(2) -0.0008(16) 0.0156(18) 0.0186(16)
C9 0.053(2) 0.074(2) 0.056(2) 0.0177(18) 0.0118(17) -0.0073(17)
C70 0.080(3) 0.059(2) 0.051(2) -0.0021(17) 0.007(2) 0.0069(18)
C37 0.047(2) 0.088(3) 0.079(3) 0.019(2) 0.017(2) -0.0206(19)
C53 0.087(3) 0.077(3) 0.064(3) -0.031(2) -0.003(2) 0.030(2)
C11 0.064(3) 0.065(2) 0.078(3) -0.013(2) -0.011(2) 0.0077(18)
C34 0.098(3) 0.073(2) 0.060(3) 0.013(2) -0.024(2) -0.036(2)
C33 0.072(3) 0.079(3) 0.061(3) 0.002(2) -0.022(2) -0.008(2)
C67 0.097(3) 0.082(3) 0.052(2) 0.000(2) 0.025(2) 0.023(2)
C68 0.090(3) 0.092(3) 0.084(3) 0.006(2) 0.040(3) 0.024(2)
C69 0.108(4) 0.146(4) 0.064(3) 0.001(3) 0.004(3) 0.063(3)

loop_
_atom_type_symbol
_atom_type_description
_atom_type_scat_dispersion_real
_atom_type_scat_dispersion_imag
_atom_type_scat_source
C C 0.0033 0.0016 'International Tables Vol C Tables 4.2.6.8 and 6.1.1.4'
H H 0.0000 0.0000 'International Tables Vol C Tables 4.2.6.8 and 6.1.1.4'
N N 0.0061 0.0033 'International Tables Vol C Tables 4.2.6.8 and 6.1.1.4'
O O 0.0106 0.0060 'International Tables Vol C Tables 4.2.6.8 and 6.1.1.4'

loop_
_geom_angle_atom_site_label_1
_geom_angle_atom_site_label_2
_geom_angle_atom_site_label_3
_geom_angle
C21 O1 H1 106(3)
C65 O3 H3 109.5
C39 O2 H2 109.5
C22 N1 C66 111.3(2)
C44 N1 C66 111.34(19)
C44 N1 C22 109.11(19)
C67 O4 C70 104.8(3)
C65 C64 C66 121.0(2)
C63 C64 C65 118.2(2)
C63 C64 C66 120.9(2)
O1 C21 C20 116.8(2)
O1 C21 C16 121.4(2)
C16 C21 C20 121.8(2)
O3 C65 C64 120.7(2)
O3 C65 C60 117.9(2)
C60 C65 C64 121.4(2)
C21 C20 C22 119.3(2)
C19 C20 C21 117.8(2)
C19 C20 C22 122.8(2)
C65 C60 C48 121.9(2)
C61 C60 C65 117.9(2)
C61 C60 C48 120.1(2)
O2 C39 C38 122.2(2)
O2 C39 C40 116.5(2)
C38 C39 C40 121.3(2)
C64 C63 H63 119.2
C62 C63 C64 121.6(2)
C62 C63 H63 119.2
C5 C4 C16 120.3(2)
C5 C4 C3 120.0(2)
C3 C4 C16 119.7(2)
N1 C66 C64 112.04(19)
N1 C66 H66A 109.2
N1 C66 H66B 109.2
C64 C66 H66A 109.2
C64 C66 H66B 109.2
H66A C66 H66B 107.9
C21 C16 C4 119.9(2)
C17 C16 C21 118.2(2)
C17 C16 C4 122.0(2)
C47 C48 C60 120.2(2)
C47 C48 C49 119.4(2)
C49 C48 C60 120.2(2)
C60 C61 H61 119.1
C62 C61 C60 121.7(3)
C62 C61 H61 119.1
N1 C22 C20 113.5(2)
N1 C22 H22A 108.9
N1 C22 H22B 108.9
C20 C22 H22A 108.9
C20 C22 H22B 108.9
H22A C22 H22B 107.7
C63 C62 C61 119.1(3)
C63 C62 H62 120.4
C61 C62 H62 120.4
C39 C38 C26 121.4(2)
C39 C38 C43 118.3(3)
C43 C38 C26 120.2(2)
C46 C45 C51 121.7(2)
C50 C45 C46 117.3(2)
C50 C45 C51 121.0(2)
C4 C5 C13 121.3(2)
C6 C5 C4 119.4(2)
C6 C5 C13 119.2(2)
C20 C19 H19 119.3
C18 C19 C20 121.4(2)
C18 C19 H19 119.3
C4 C3 C10 121.1(2)
C2 C3 C4 118.1(3)
C2 C3 C10 120.8(2)
C48 C47 C54 122.4(2)
C46 C47 C48 119.2(2)
C46 C47 C54 118.3(2)
C39 C40 C44 122.0(2)
C41 C40 C39 118.1(3)
C41 C40 C44 119.8(2)
C24 C23 C29 120.4(3)
C24 C23 C28 118.0(3)
C28 C23 C29 121.7(3)
C5 C13 H13 107.4
C14 C13 C5 110.0(2)
C14 C13 H13 107.4
C14 C13 C15 111.3(3)
C15 C13 C5 113.1(2)
C15 C13 H13 107.4
C45 C46 H46 118.8
C47 C46 C45 122.4(2)
C47 C46 H46 118.8
C26 C27 C35 121.4(2)
C28 C27 C26 119.1(3)
C28 C27 C35 119.4(3)
C48 C49 C57 122.9(2)
C50 C49 C48 119.1(2)
C50 C49 C57 118.0(2)
N1 C44 C40 116.6(2)
N1 C44 H44A 108.1
N1 C44 H44B 108.1
C40 C44 H44A 108.1
C40 C44 H44B 108.1
H44A C44 H44B 107.3
C3 C10 H10 107.0
C3 C10 C12 112.7(2)
C12 C10 H10 107.0
C11 C10 C3 112.7(2)
C11 C10 H10 107.0
C11 C10 C12 110.1(3)
C47 C54 H54 108.4
C56 C54 C47 110.2(2)
C56 C54 H54 108.4
C56 C54 C55 109.9(2)
C55 C54 C47 111.6(2)
C55 C54 H54 108.4
C45 C50 C49 122.5(2)
C45 C50 H50 118.7
C49 C50 H50 118.7
C19 C18 H18 120.2
C17 C18 C19 119.5(3)
C17 C18 H18 120.2
C23 C24 H24 118.6
C23 C24 C25 122.9(3)
C25 C24 H24 118.6
C27 C26 C38 121.8(2)
C27 C26 C25 119.7(3)
C25 C26 C38 118.4(3)
C16 C17 H17 119.4
C18 C17 C16 121.3(2)
C18 C17 H17 119.4
C5 C6 H6 119.0
C1 C6 C5 122.1(3)
C1 C6 H6 119.0
C23 C29 H29 108.1
C23 C29 C31 109.5(2)
C31 C29 H29 108.1
C30 C29 C23 111.8(2)
C30 C29 H29 108.1
C30 C29 C31 111.2(2)
C23 C28 C27 121.7(3)
C23 C28 H28 119.1
C27 C28 H28 119.1
C3 C2 H2A 118.8
C1 C2 C3 122.5(3)
C1 C2 H2A 118.8
C24 C25 C26 118.5(3)
C24 C25 C32 119.8(3)
C26 C25 C32 121.7(3)
C40 C41 H41 119.3
C42 C41 C40 121.4(3)
C42 C41 H41 119.3
C6 C1 C2 118.0(3)
C6 C1 C7 121.0(3)
C2 C1 C7 121.0(3)
C49 C57 H57 108.0
C49 C57 C59 111.9(3)
C58 C57 C49 110.8(2)
C58 C57 H57 108.0
C58 C57 C59 110.2(2)
C59 C57 H57 108.0
C45 C51 H51 107.3
C52 C51 C45 112.9(2)
C52 C51 H51 107.3
C52 C51 C53 111.2(3)
C53 C51 C45 110.6(3)
C53 C51 H51 107.3
C38 C43 H43 119.2
C42 C43 C38 121.6(3)
C42 C43 H43 119.2
C29 C31 H31A 109.5
C29 C31 H31B 109.5
C29 C31 H31C 109.5
H31A C31 H31B 109.5
H31A C31 H31C 109.5
H31B C31 H31C 109.5
C25 C32 H32 108.2
C25 C32 C34 111.2(3)
C25 C32 C33 111.2(3)
C34 C32 H32 108.2
C34 C32 C33 109.7(3)
C33 C32 H32 108.2
C54 C56 H56A 109.5
C54 C56 H56B 109.5
C54 C56 H56C 109.5
H56A C56 H56B 109.5
H56A C56 H56C 109.5
H56B C56 H56C 109.5
C13 C14 H14A 109.5
C13 C14 H14B 109.5
C13 C14 H14C 109.5
H14A C14 H14B 109.5
H14A C14 H14C 109.5
H14B C14 H14C 109.5
C54 C55 H55A 109.5
C54 C55 H55B 109.5
C54 C55 H55C 109.5
H55A C55 H55B 109.5
H55A C55 H55C 109.5
H55B C55 H55C 109.5
C27 C35 H35 107.7
C27 C35 C36 112.0(2)
C27 C35 C37 110.1(3)
C36 C35 H35 107.7
C36 C35 C37 111.5(3)
C37 C35 H35 107.7
C41 C42 H42 120.4
C43 C42 C41 119.2(3)
C43 C42 H42 120.4
C13 C15 H15A 109.5
C13 C15 H15B 109.5
C13 C15 H15C 109.5
H15A C15 H15B 109.5
H15A C15 H15C 109.5
H15B C15 H15C 109.5
C1 C7 H7 107.3
C8 C7 C1 111.4(2)
C8 C7 H7 107.3
C9 C7 C1 111.9(3)
C9 C7 H7 107.3
C9 C7 C8 111.3(3)
C10 C12 H12A 109.5
C10 C12 H12B 109.5
C10 C12 H12C 109.5
H12A C12 H12B 109.5
H12A C12 H12C 109.5
H12B C12 H12C 109.5
C57 C58 H58A 109.5
C57 C58 H58B 109.5
C57 C58 H58C 109.5
H58A C58 H58B 109.5
H58A C58 H58C 109.5
H58B C58 H58C 109.5
C35 C36 H36A 109.5
C35 C36 H36B 109.5
C35 C36 H36C 109.5
H36A C36 H36B 109.5
H36A C36 H36C 109.5
H36B C36 H36C 109.5
C29 C30 H30A 109.5
C29 C30 H30B 109.5
C29 C30 H30C 109.5
H30A C30 H30B 109.5
H30A C30 H30C 109.5
H30B C30 H30C 109.5
C57 C59 H59A 109.5
C57 C59 H59B 109.5
C57 C59 H59C 109.5
H59A C59 H59B 109.5
H59A C59 H59C 109.5
H59B C59 H59C 109.5
C7 C8 H8A 109.5
C7 C8 H8B 109.5
C7 C8 H8C 109.5
H8A C8 H8B 109.5
H8A C8 H8C 109.5
H8B C8 H8C 109.5
C51 C52 H52A 109.5
C51 C52 H52B 109.5
C51 C52 H52C 109.5
H52A C52 H52B 109.5
H52A C52 H52C 109.5
H52B C52 H52C 109.5
C7 C9 H9A 109.5
C7 C9 H9B 109.5
C7 C9 H9C 109.5
H9A C9 H9B 109.5
H9A C9 H9C 109.5
H9B C9 H9C 109.5
O4 C70 H70A 110.4
O4 C70 H70B 110.4
O4 C70 C69 106.5(3)
H70A C70 H70B 108.6
C69 C70 H70A 110.4
C69 C70 H70B 110.4
C35 C37 H37A 109.5
C35 C37 H37B 109.5
C35 C37 H37C 109.5
H37A C37 H37B 109.5
H37A C37 H37C 109.5
H37B C37 H37C 109.5
C51 C53 H53A 109.5
C51 C53 H53B 109.5
C51 C53 H53C 109.5
H53A C53 H53B 109.5
H53A C53 H53C 109.5
H53B C53 H53C 109.5
C10 C11 H11A 109.5
C10 C11 H11B 109.5
C10 C11 H11C 109.5
H11A C11 H11B 109.5
H11A C11 H11C 109.5
H11B C11 H11C 109.5
C32 C34 H34A 109.5
C32 C34 H34B 109.5
C32 C34 H34C 109.5
H34A C34 H34B 109.5
H34A C34 H34C 109.5
H34B C34 H34C 109.5
C32 C33 H33A 109.5
C32 C33 H33B 109.5
C32 C33 H33C 109.5
H33A C33 H33B 109.5
H33A C33 H33C 109.5
H33B C33 H33C 109.5
O4 C67 H67A 110.9
O4 C67 H67B 110.9
O4 C67 C68 104.1(4)
H67A C67 H67B 108.9
C68 C67 H67A 110.9
C68 C67 H67B 110.9
C67 C68 H68A 110.8
C67 C68 H68B 110.8
H68A C68 H68B 108.9
C69 C68 C67 104.5(4)
C69 C68 H68A 110.8
C69 C68 H68B 110.8
C70 C69 H69A 111.1
C70 C69 H69B 111.1
C68 C69 C70 103.1(4)
C68 C69 H69A 111.1
C68 C69 H69B 111.1
H69A C69 H69B 109.1

loop_
_geom_bond_atom_site_label_1
_geom_bond_atom_site_label_2
_geom_bond_distance
O1 C21 1.370(3)
O1 H1 0.84(4)
O3 H3 0.8400
O3 C65 1.362(3)
O2 H2 0.8400
O2 C39 1.355(3)
N1 C66 1.483(3)
N1 C22 1.475(3)
N1 C44 1.465(3)
O4 C70 1.415(4)
O4 C67 1.403(4)
C64 C65 1.404(3)
C64 C63 1.395(4)
C64 C66 1.508(4)
C21 C20 1.401(3)
C21 C16 1.398(4)
C65 C60 1.401(4)
C20 C22 1.511(3)
C20 C19 1.390(4)
C60 C48 1.505(3)
C60 C61 1.398(4)
C39 C38 1.392(4)
C39 C40 1.400(4)
C63 H63 0.9500
C63 C62 1.385(4)
C4 C16 1.516(3)
C4 C5 1.403(4)
C4 C3 1.409(4)
C66 H66A 0.9900
C66 H66B 0.9900
C16 C17 1.390(4)
C48 C47 1.398(4)
C48 C49 1.406(4)
C61 H61 0.9500
C61 C62 1.385(4)
C22 H22A 0.9900
C22 H22B 0.9900
C62 H62 0.9500
C38 C26 1.495(4)
C38 C43 1.393(4)
C45 C46 1.391(4)
C45 C50 1.380(4)
C45 C51 1.514(4)
C5 C13 1.525(4)
C5 C6 1.394(4)
C19 H19 0.9500
C19 C18 1.387(4)
C3 C10 1.516(4)
C3 C2 1.401(4)
C47 C46 1.390(4)
C47 C54 1.529(4)
C40 C44 1.501(4)
C40 C41 1.395(4)
C23 C24 1.376(4)
C23 C29 1.526(4)
C23 C28 1.387(4)
C13 H13 1.0000
C13 C14 1.517(4)
C13 C15 1.524(4)
C46 H46 0.9500
C27 C26 1.397(4)
C27 C28 1.396(4)
C27 C35 1.518(4)
C49 C50 1.393(4)
C49 C57 1.513(4)
C44 H44A 0.9900
C44 H44B 0.9900
C10 H10 1.0000
C10 C12 1.519(4)
C10 C11 1.508(5)
C54 H54 1.0000
C54 C56 1.516(4)
C54 C55 1.529(4)
C50 H50 0.9500
C18 H18 0.9500
C18 C17 1.383(4)
C24 H24 0.9500
C24 C25 1.385(4)
C26 C25 1.414(4)
C17 H17 0.9500
C6 H6 0.9500
C6 C1 1.374(4)
C29 H29 1.0000
C29 C31 1.537(4)
C29 C30 1.511(4)
C28 H28 0.9500
C2 H2A 0.9500
C2 C1 1.393(4)
C25 C32 1.512(4)
C41 H41 0.9500
C41 C42 1.380(4)
C1 C7 1.540(4)
C57 H57 1.0000
C57 C58 1.512(4)
C57 C59 1.533(5)
C51 H51 1.0000
C51 C52 1.486(4)
C51 C53 1.499(5)
C43 H43 0.9500
C43 C42 1.375(4)
C31 H31A 0.9800
C31 H31B 0.9800
C31 H31C 0.9800
C32 H32 1.0000
C32 C34 1.522(5)
C32 C33 1.534(5)
C56 H56A 0.9800
C56 H56B 0.9800
C56 H56C 0.9800
C14 H14A 0.9800
C14 H14B 0.9800
C14 H14C 0.9800
C55 H55A 0.9800
C55 H55B 0.9800
C55 H55C 0.9800
C35 H35 1.0000
C35 C36 1.519(5)
C35 C37 1.533(5)
C42 H42 0.9500
C15 H15A 0.9800
C15 H15B 0.9800
C15 H15C 0.9800
C7 H7 1.0000
C7 C8 1.513(5)
C7 C9 1.483(5)
C12 H12A 0.9800
C12 H12B 0.9800
C12 H12C 0.9800
C58 H58A 0.9800
C58 H58B 0.9800
C58 H58C 0.9800
C36 H36A 0.9800
C36 H36B 0.9800
C36 H36C 0.9800
C30 H30A 0.9800
C30 H30B 0.9800
C30 H30C 0.9800
C59 H59A 0.9800
C59 H59B 0.9800
C59 H59C 0.9800
C8 H8A 0.9800
C8 H8B 0.9800
C8 H8C 0.9800
C52 H52A 0.9800
C52 H52B 0.9800
C52 H52C 0.9800
C9 H9A 0.9800
C9 H9B 0.9800
C9 H9C 0.9800
C70 H70A 0.9900
C70 H70B 0.9900
C70 C69 1.540(6)
C37 H37A 0.9800
C37 H37B 0.9800
C37 H37C 0.9800
C53 H53A 0.9800
C53 H53B 0.9800
C53 H53C 0.9800
C11 H11A 0.9800
C11 H11B 0.9800
C11 H11C 0.9800
C34 H34A 0.9800
C34 H34B 0.9800
C34 H34C 0.9800
C33 H33A 0.9800
C33 H33B 0.9800
C33 H33C 0.9800
C67 H67A 0.9900
C67 H67B 0.9900
C67 C68 1.530(6)
C68 H68A 0.9900
C68 H68B 0.9900
C68 C69 1.488(6)
C69 H69A 0.9900
C69 H69B 0.9900
